data_7012220
loop_
_publ_author_name
'Maji, Tapas Kumar'
'Konar, Sanjit'
'Mostafa, Golam'
'Zangrando, Ennio'
'Lu, Tian-Huey'
'Ray Chaudhuri, Nirmalendu'

_publ_section_title
;
 Self-assembly of new three-dimensional molecular architectures of
 Cd(II) and Ag(I)--Na(I) using croconate as a building block
;
_journal_issue 2
_journal_name_full 'Dalton Transactions'
_journal_page_first 171
_journal_paper_doi 10.1039/b208933p
_journal_year 2003
_chemical_formula_moiety 'C5 H6 Cd N2 O5'
_chemical_formula_sum 'C5 H6 Cd N2 O5'
_chemical_formula_weight 286.53
_chemical_name_systematic
;
?
;
_space_group_IT_number 62
_symmetry_cell_setting orthorhombic
_symmetry_space_group_name_Hall '-P 2ac 2n'
_symmetry_space_group_name_H-M 'P n m a'
_atom_sites_solution_hydrogens geom
_atom_sites_solution_primary direct
_atom_sites_solution_secondary difmap
_audit_creation_method SHELXL-97
_cell_angle_alpha 90.00
_cell_angle_beta 90.00
_cell_angle_gamma 90.00
_cell_formula_units_Z 4
_cell_length_a 7.668(3)
_cell_length_b 7.668(3)
_cell_length_c 13.882(5)
_cell_measurement_reflns_used all
_cell_measurement_temperature 293(2)
_cell_volume 816.2(5)
_computing_cell_refinement 'Bruker SMART'
_computing_data_collection 'Bruker SMART'
_computing_data_reduction 'Bruker SHELXTL'
_computing_molecular_graphics 'Ortep-3 for windows (Farrugia, 1997)'
_computing_publication_material 'Platon99 (Spek, 1999)'
_computing_structure_refinement 'SHELXL-97 (Sheldrick, 1997)'
_computing_structure_solution 'SHELXS-97 (Sheldrick, 1997)'
_diffrn_ambient_temperature 293(2)
_diffrn_measured_fraction_theta_full 0.925
_diffrn_measured_fraction_theta_max 0.925
_diffrn_measurement_device_type 'CCD area detector'
_diffrn_measurement_method 'phi and omega scans'
_diffrn_radiation_monochromator graphite
_diffrn_radiation_source 'fine-focus sealed tube'
_diffrn_radiation_type MoK\a
_diffrn_radiation_wavelength 0.71073
_diffrn_reflns_av_R_equivalents 0.0807
_diffrn_reflns_av_sigmaI/netI 0.0507
_diffrn_reflns_limit_h_max 10
_diffrn_reflns_limit_h_min -5
_diffrn_reflns_limit_k_max 9
_diffrn_reflns_limit_k_min -9
_diffrn_reflns_limit_l_max 17
_diffrn_reflns_limit_l_min -18
_diffrn_reflns_number 4551
_diffrn_reflns_theta_full 28.30
_diffrn_reflns_theta_max 28.30
_diffrn_reflns_theta_min 2.93
_exptl_absorpt_coefficient_mu 2.667
_exptl_absorpt_correction_T_max 0.9037
_exptl_absorpt_correction_T_min 0.6867
_exptl_absorpt_correction_type empirical
_exptl_crystal_colour Yellow
_exptl_crystal_density_diffrn 2.332
_exptl_crystal_density_method 'not measured'
_exptl_crystal_description 'Thin rod'
_exptl_crystal_F_000 552
_exptl_crystal_size_max 0.25
_exptl_crystal_size_mid 0.05
_exptl_crystal_size_min 0.05
_refine_diff_density_max 3.641
_refine_diff_density_min -0.738
_refine_diff_density_rms 0.406
_refine_ls_extinction_method none
_refine_ls_goodness_of_fit_ref 1.109
_refine_ls_hydrogen_treatment mixed
_refine_ls_matrix_type full
_refine_ls_number_parameters 77
_refine_ls_number_reflns 1012
_refine_ls_number_restraints 0
_refine_ls_restrained_S_all 1.109
_refine_ls_R_factor_all 0.0872
_refine_ls_R_factor_gt 0.0639
_refine_ls_shift/su_max 0.009
_refine_ls_shift/su_mean 0.001
_refine_ls_structure_factor_coef Fsqd
_refine_ls_weighting_details 'calc w=1/[\s^2^(Fo^2^)+(0.0790P)^2^+4.6572P] where P=(Fo^2^+2Fc^2^)/3'
_refine_ls_weighting_scheme calc
_refine_ls_wR_factor_gt 0.1493
_refine_ls_wR_factor_ref 0.1667
_reflns_number_gt 755
_reflns_number_total 1012
_reflns_threshold_expression >2sigma(I)
_cod_data_source_file b208933p.txt
_cod_data_source_block complex1
_cod_depositor_comments
;
The following automatic conversions were performed:
'_symmetry_cell_setting' value 'Orthorhombic' changed to 'orthorhombic'
according to '/home/saulius/struct/CIF-dictionaries/cif_core.dic'
dictionary named 'cif_core.dic' version 2.4.1 from 2010-06-29.

Automatic conversion script
Id: cif_fix_enum 1527 2010-12-29 10:47:43Z saulius 
;
_cod_database_code 7012220

loop_
_symmetry_equiv_pos_as_xyz
'x, y, z'
'-x+1/2, -y, z+1/2'
'-x, y+1/2, -z'
'x+1/2, -y+1/2, -z+1/2'
'-x, -y, -z'
'x-1/2, y, -z-1/2'
'x, -y-1/2, z'
'-x-1/2, y-1/2, z-1/2'

loop_
_atom_site_label
_atom_site_type_symbol
_atom_site_fract_x
_atom_site_fract_y
_atom_site_fract_z
_atom_site_U_iso_or_equiv
_atom_site_adp_type
_atom_site_occupancy
_atom_site_symmetry_multiplicity
_atom_site_calc_flag
_atom_site_refinement_flags
_atom_site_disorder_assembly
_atom_site_disorder_group
Cd Cd 0.99358(9) 0.2500 0.32343(6) 0.0337(3) Uani 1 2 d S . .
O1 O 0.6757(10) 0.2500 0.3168(5) 0.0362(18) Uani 1 2 d S . .
O2 O 0.8802(9) 0.2500 0.4891(5) 0.0351(17) Uani 1 2 d S . .
O3 O 0.6429(12) 0.2500 0.6569(5) 0.050(2) Uani 1 2 d S . .
O4 O 0.2876(11) 0.2500 0.5834(8) 0.068(3) Uani 1 2 d S . .
O5 O 0.3099(10) 0.2500 0.3675(7) 0.057(2) Uani 1 2 d S . .
C1 C 0.6124(12) 0.2500 0.4017(7) 0.026(2) Uani 1 2 d S . .
C2 C 0.7157(12) 0.2500 0.4878(7) 0.027(2) Uani 1 2 d S . .
C3 C 0.6003(12) 0.2500 0.5720(7) 0.028(2) Uani 1 2 d S . .
C4 C 0.4164(13) 0.2500 0.5319(9) 0.042(3) Uani 1 2 d S . .
C5 C 0.4294(14) 0.2500 0.4295(9) 0.039(3) Uani 1 2 d S . .
N N 1.0026(7) -0.0343(11) 0.3244(5) 0.0381(16) Uani 1 1 d . . .
H0A H 0.9876 -0.0742 0.2647 0.057 Uiso 1 1 calc R . .
H0B H 0.9182 -0.0753 0.3621 0.057 Uiso 1 1 calc R . .
H0C H 1.1055 -0.0696 0.3466 0.057 Uiso 1 1 calc R . .

loop_
_atom_site_aniso_label
_atom_site_aniso_U_11
_atom_site_aniso_U_22
_atom_site_aniso_U_33
_atom_site_aniso_U_23
_atom_site_aniso_U_13
_atom_site_aniso_U_12
Cd 0.0366(5) 0.0289(5) 0.0356(5) 0.000 0.0130(3) 0.000
O1 0.038(4) 0.050(5) 0.021(3) 0.000 0.004(3) 0.000
O2 0.019(3) 0.059(5) 0.028(4) 0.000 -0.001(3) 0.000
O3 0.056(5) 0.078(7) 0.017(3) 0.000 0.004(3) 0.000
O4 0.034(4) 0.094(8) 0.076(7) 0.000 0.024(5) 0.000
O5 0.031(4) 0.076(7) 0.065(6) 0.000 -0.021(5) 0.000
C1 0.019(4) 0.028(5) 0.031(5) 0.000 -0.005(4) 0.000
C2 0.026(5) 0.029(5) 0.025(5) 0.000 -0.006(4) 0.000
C3 0.021(4) 0.031(5) 0.033(5) 0.000 0.001(4) 0.000
C4 0.021(5) 0.047(7) 0.056(7) 0.000 0.013(5) 0.000
C5 0.027(5) 0.039(6) 0.050(7) 0.000 -0.017(5) 0.000
N 0.037(4) 0.038(4) 0.039(4) 0.003(3) -0.004(3) -0.001(3)

loop_
_atom_type_symbol
_atom_type_description
_atom_type_scat_dispersion_real
_atom_type_scat_dispersion_imag
_atom_type_scat_source
C C 0.0033 0.0016 'International Tables Vol C Tables 4.2.6.8 and 6.1.1.4'
H H 0.0000 0.0000 'International Tables Vol C Tables 4.2.6.8 and 6.1.1.4'
N N 0.0061 0.0033 'International Tables Vol C Tables 4.2.6.8 and 6.1.1.4'
O O 0.0106 0.0060 'International Tables Vol C Tables 4.2.6.8 and 6.1.1.4'
Cd Cd -0.8075 1.2024 'International Tables Vol C Tables 4.2.6.8 and 6.1.1.4'

loop_
_geom_angle_atom_site_label_1
_geom_angle_atom_site_label_2
_geom_angle_atom_site_label_3
_geom_angle
_geom_angle_site_symmetry_1
_geom_angle_site_symmetry_3
_geom_angle_publ_flag
N Cd N 176.3(3) 7_565 . ?
N Cd O1 89.22(16) 7_565 6_656 ?
N Cd O1 89.22(16) . 6_656 ?
N Cd O1 91.82(14) 7_565 . ?
N Cd O1 91.82(14) . . ?
O1 Cd O1 123.49(16) 6_656 . ?
N Cd O2 90.32(17) 7_565 . ?
N Cd O2 90.32(17) . . ?
O1 Cd O2 165.1(2) 6_656 . ?
O1 Cd O2 71.5(2) . . ?
N Cd O5 88.16(14) 7_565 1_655 ?
N Cd O5 88.16(14) . 1_655 ?
O1 Cd O5 68.5(3) 6_656 1_655 ?
O1 Cd O5 168.0(3) . 1_655 ?
O2 Cd O5 96.6(3) . 1_655 ?
C1 O1 Cd 122.0(6) . 6_556 ?
C1 O1 Cd 110.2(6) . . ?
Cd O1 Cd 127.8(3) 6_556 . ?
C2 O2 Cd 109.9(6) . . ?
C5 O5 Cd 150.9(9) . 1_455 ?
O1 C1 C2 124.1(9) . . ?
O1 C1 C5 127.8(9) . . ?
C2 C1 C5 108.1(8) . . ?
O2 C2 C1 124.4(9) . . ?
O2 C2 C3 126.3(8) . . ?
C1 C2 C3 109.4(8) . . ?
O3 C3 C2 127.4(9) . . ?
O3 C3 C4 127.0(10) . . ?
C2 C3 C4 105.6(8) . . ?
O4 C4 C5 129.9(11) . . ?
O4 C4 C3 122.6(12) . . ?
C5 C4 C3 107.5(9) . . ?
O5 C5 C4 129.2(11) . . ?
O5 C5 C1 121.4(11) . . ?
C4 C5 C1 109.4(9) . . ?

loop_
_geom_bond_atom_site_label_1
_geom_bond_atom_site_label_2
_geom_bond_distance
_geom_bond_site_symmetry_2
_geom_bond_publ_flag
Cd N 2.181(9) 7_565 ?
Cd N 2.181(9) . ?
Cd O1 2.396(7) 6_656 ?
Cd O1 2.439(8) . ?
Cd O2 2.459(7) . ?
Cd O5 2.502(8) 1_655 ?
O1 C1 1.274(12) . ?
O1 Cd 2.396(7) 6_556 ?
O2 C2 1.262(12) . ?
O3 C3 1.223(12) . ?
O4 C4 1.220(13) . ?
O5 C5 1.258(13) . ?
O5 Cd 2.502(8) 1_455 ?
C1 C2 1.434(13) . ?
C1 C5 1.455(15) . ?
C2 C3 1.466(13) . ?
C3 C4 1.516(15) . ?
C4 C5 1.425(17) . ?
